data_7041913
loop_
_publ_author_name
'Yakubovich, Olga V.'
'Shvanskaya, Larisa V.'
'Kiriukhina, Galina V.'
'Volkov, Anatoly S.'
'Dimitrova, Olga V.'
'Ovchenkov, Evgeny A.'
'Tsirlin, Alexander A.'
'Shakin, Alexander A.'
'Volkova, Olga S.'
'Vasiliev, Alexander N.'

_publ_section_title
;
 Crystal structure and spin-trimer magnetism of
 Rb2.3(H2O)0.8Mn3[B4P6O24(O,OH)2].
;
_journal_issue 9
_journal_name_full 'Dalton transactions (Cambridge, England : 2003)'
_journal_page_first 2957
_journal_page_last 2965
_journal_paper_doi 10.1039/c6dt04241d
_journal_volume 46
_journal_year 2017
_chemical_formula_moiety 'B16 H6.96 Mn12 O104 P24, 3.019(O), 9.051(Rb)'
_chemical_formula_sum 'B16 H6.96 Mn12 O107.02 P24 Rb9.05'
_chemical_formula_weight 4068.42
_chemical_name_common 'Rubidium manganese borophosphate'
_chemical_name_systematic
;         
Rubidium manganese borophosphate hydrate
;
_space_group_crystal_system orthorhombic
_space_group_IT_number 60
_space_group_name_Hall '-P 2n 2ab'
_space_group_name_H-M_alt 'P b c n'
_symmetry_space_group_name_Hall '-P 2n 2ab'
_symmetry_space_group_name_H-M 'P b c n'
_atom_sites_solution_hydrogens difmap
_atom_sites_solution_primary direct
_atom_sites_solution_secondary difmap
_audit_creation_method SHELXL-2014/7
_cell_angle_alpha 90
_cell_angle_beta 90
_cell_angle_gamma 90
_cell_formula_units_Z 1
_cell_length_a 20.0755(12)
_cell_length_b 9.1512(8)
_cell_length_c 12.2568(7)
_cell_measurement_reflns_used 1590
_cell_measurement_temperature 298(2)
_cell_measurement_theta_max 23.85
_cell_measurement_theta_min 2.93
_cell_volume 2251.8(3)
_computing_cell_refinement
;
CrysAlisPro, Agilent Technologies,
Version 1.171.35.21 (release 20-01-2012 CrysAlis171 .NET)
(compiled Jan 23 2012,18:06:46)
;
_computing_data_collection
;
CrysAlisPro, Agilent Technologies,
Version 1.171.35.21 (release 20-01-2012 CrysAlis171 .NET)
(compiled Jan 23 2012,18:06:46)
;
_computing_data_reduction
;
CrysAlisPro, Agilent Technologies,
Version 1.171.35.21 (release 20-01-2012 CrysAlis171 .NET)
(compiled Jan 23 2012,18:06:46)
;
_computing_molecular_graphics 'DIMOND (Brandenburg, 2006)'
_computing_structure_refinement 'SHELXL-2014/7 (Sheldrick, 2014)'
_computing_structure_solution 'SHELXS-2014/7 (Sheldrick, 2014)'
_diffrn_ambient_temperature 298(2)
_diffrn_detector_area_resol_mean 16.0630
_diffrn_measured_fraction_theta_full 0.999
_diffrn_measured_fraction_theta_max 0.999
_diffrn_measurement_device_type 'Xcalibur, Sapphire3'
_diffrn_measurement_method \w
_diffrn_radiation_type MoK\a
_diffrn_radiation_wavelength 0.71073
_diffrn_reflns_av_unetI/netI 0.4732
_diffrn_reflns_Laue_measured_fraction_full 0.999
_diffrn_reflns_Laue_measured_fraction_max 0.999
_diffrn_reflns_limit_h_max 26
_diffrn_reflns_limit_h_min -25
_diffrn_reflns_limit_k_max 7
_diffrn_reflns_limit_k_min -11
_diffrn_reflns_limit_l_max 15
_diffrn_reflns_limit_l_min -15
_diffrn_reflns_number 6312
_diffrn_reflns_point_group_measured_fraction_full 0.999
_diffrn_reflns_point_group_measured_fraction_max 0.999
_diffrn_reflns_theta_full 25.242
_diffrn_reflns_theta_max 27.493
_diffrn_reflns_theta_min 2.957
_diffrn_source 'Enhance (Mo) X-ray Source'
_exptl_absorpt_coefficient_mu 7.069
_exptl_absorpt_correction_T_max 0.847
_exptl_absorpt_correction_T_min 0.574
_exptl_absorpt_correction_type gaussian
_exptl_absorpt_process_details
;
CrysAlisPro, Agilent Technologies,
Version 1.171.35.21 (release 20-01-2012 CrysAlis171 .NET)
(compiled Jan 23 2012,18:06:46)
Numerical absorption correction based on gaussian integration over
a multifaceted crystal model
;
_exptl_crystal_colour colourless
_exptl_crystal_density_diffrn 3.000
_exptl_crystal_density_method 'not measured'
_exptl_crystal_description needle
_exptl_crystal_F_000 1938
_exptl_crystal_size_max 0.110
_exptl_crystal_size_mid 0.040
_exptl_crystal_size_min 0.020
_refine_diff_density_max 1.597
_refine_diff_density_min -1.236
_refine_diff_density_rms 0.214
_refine_ls_extinction_method none
_refine_ls_goodness_of_fit_ref 0.659
_refine_ls_hydrogen_treatment refall
_refine_ls_matrix_type full
_refine_ls_number_parameters 178
_refine_ls_number_reflns 6312
_refine_ls_number_restraints 1
_refine_ls_restrained_S_all 0.659
_refine_ls_R_factor_all 0.2215
_refine_ls_R_factor_gt 0.0565
_refine_ls_shift/su_max 0.000
_refine_ls_shift/su_mean 0.000
_refine_ls_structure_factor_coef Fsqd
_refine_ls_weighting_details 'w=1/[\s^2^(Fo^2^)+(0.0190P)^2^] where P=(Fo^2^+2Fc^2^)/3'
_refine_ls_weighting_scheme calc
_refine_ls_wR_factor_gt 0.0681
_refine_ls_wR_factor_ref 0.0857
_reflns_Friedel_coverage 0.000
_reflns_number_gt 1891
_reflns_number_total 2584
_reflns_threshold_expression 'I > 2\s(I)'
_cod_data_source_file c6dt04241d1.cif
_cod_data_source_block shelx
_cod_depositor_comments 'Adding full bibliography for 7041913.cif.'
_cod_database_code 7041913
_shelx_shelxl_version_number 2014/7
_shelx_space_group_comment
;
The symmetry employed for this shelxl refinement is uniquely defined
by the following loop, which should always be used as a source of
symmetry information in preference to the above space-group names.
They are only intended as comments.
;
_shelx_estimated_absorpt_t_min 0.510
_shelx_estimated_absorpt_t_max 0.872

loop_
_space_group_symop_operation_xyz
'x, y, z'
'-x+1/2, -y+1/2, z+1/2'
'x+1/2, -y+1/2, -z'
'-x, y, -z+1/2'
'-x, -y, -z'
'x-1/2, y-1/2, -z-1/2'
'-x-1/2, y-1/2, z'
'x, -y, z-1/2'

loop_
_atom_site_label
_atom_site_type_symbol
_atom_site_fract_x
_atom_site_fract_y
_atom_site_fract_z
_atom_site_U_iso_or_equiv
_atom_site_adp_type
_atom_site_occupancy
_atom_site_site_symmetry_order
_atom_site_calc_flag
_atom_site_refinement_flags_posn
_atom_site_refinement_flags_adp
_atom_site_refinement_flags_occupancy
Mn1 Mn 0.42472(6) 0.4078(2) 0.48702(9) 0.0114(3) Uani 1 1 d . . .
Rb1 Rb 0.16319(7) 0.3908(2) 0.22222(11) 0.0410(5) Uani 0.8073 1 d . . P
Rb2 Rb 0.1483(4) 0.4742(10) 0.1958(6) 0.0410(5) Uani 0.1892 1 d . . P
Mn2 Mn 0.5000 0.6710(2) 0.2500 0.0186(6) Uani 1 2 d S T P
P1 P 0.29291(12) 0.2122(3) 0.45598(18) 0.0106(6) Uani 1 1 d . . .
P3 P 0.06099(11) 0.2816(3) 0.46685(19) 0.0134(7) Uani 1 1 d . . .
P2 P 0.38004(11) 0.4722(3) 0.23048(19) 0.0121(6) Uani 1 1 d . . .
B2 B 0.1748(5) 0.1612(13) 0.5434(7) 0.0108(19) Uani 1 1 d . . .
B1 B 0.2881(5) 0.4976(13) 0.3891(8) 0.0108(19) Uani 1 1 d . . .
O5 O 0.2758(3) 0.3390(7) 0.3765(4) 0.0110(16) Uani 1 1 d . . .
O1 O 0.3198(2) 0.5482(6) 0.2858(4) 0.0088(10) Uani 1 1 d . . .
O2 O 0.2444(3) 0.2135(7) 0.5542(3) 0.0099(15) Uani 1 1 d . . .
O9 O 0.2776(2) 0.0700(7) 0.3923(4) 0.0116(9) Uani 1 1 d . . .
O11 O 0.1367(3) 0.2765(7) 0.4849(4) 0.0144(15) Uani 1 1 d . . .
O8 O 0.3634(3) 0.2145(7) 0.4950(4) 0.0129(15) Uani 1 1 d . . .
O6 O 0.4264(3) 0.4069(8) 0.3143(3) 0.0116(9) Uani 1 1 d . . .
O3 O 0.4169(3) 0.5882(8) 0.1651(3) 0.0178(16) Uani 1 1 d . . .
O12 O 0.0299(2) 0.1334(6) 0.4945(4) 0.0148(16) Uani 1 1 d . . .
O7 O 0.0459(3) 0.3235(7) 0.3507(4) 0.0150(17) Uani 1 1 d . . .
O13 O 0.3280(2) 0.5242(6) 0.4850(4) 0.0088(10) Uani 1 1 d . . .
O4 O 0.3538(3) 0.3522(7) 0.1527(4) 0.0116(9) Uani 1 1 d . . .
O10 O 0.0333(3) 0.3984(9) 0.5472(5) 0.0210(16) Uani 1 1 d D . .
Rb3 Rb 0.0000 0.6443(8) 0.2500 0.059(2) Uani 0.2697 2 d S T P
O14 O 0.0512(10) 0.619(3) 0.2496(18) 0.059(2) Uani 0.3774 1 d . . P
H1 H 0.029(6) 0.486(5) 0.526(11) 0.08(6) Uiso 0.87 1 d D . P

loop_
_atom_site_aniso_label
_atom_site_aniso_U_11
_atom_site_aniso_U_22
_atom_site_aniso_U_33
_atom_site_aniso_U_23
_atom_site_aniso_U_13
_atom_site_aniso_U_12
Mn1 0.0095(7) 0.0110(9) 0.0137(7) 0.0010(8) -0.0005(6) 0.0003(9)
Rb1 0.0342(9) 0.0586(16) 0.0302(9) -0.0159(10) 0.0024(7) -0.0136(11)
Rb2 0.0342(9) 0.0586(16) 0.0302(9) -0.0159(10) 0.0024(7) -0.0136(11)
Mn2 0.0160(11) 0.0181(16) 0.0216(13) 0.000 -0.0049(10) 0.000
P1 0.0117(14) 0.0044(16) 0.0157(13) 0.0015(12) -0.0011(11) 0.0001(13)
P3 0.0130(15) 0.0090(17) 0.0181(15) 0.0012(13) -0.0026(11) 0.0028(14)
P2 0.0110(13) 0.0116(17) 0.0138(13) -0.0010(13) -0.0008(11) -0.0044(12)
B2 0.012(4) 0.010(5) 0.010(4) 0.000(4) 0.000(3) 0.005(4)
B1 0.012(4) 0.010(5) 0.010(4) 0.000(4) 0.000(3) 0.005(4)
O5 0.012(4) 0.007(4) 0.014(3) 0.000(3) -0.004(2) 0.001(3)
O1 0.012(2) 0.005(3) 0.009(2) -0.004(2) -0.0004(18) 0.002(2)
O2 0.015(3) 0.007(4) 0.007(3) 0.000(3) -0.006(3) -0.004(4)
O9 0.0142(19) 0.011(2) 0.0100(17) 0.0011(18) -0.0023(14) -0.0008(19)
O11 0.012(3) 0.005(4) 0.026(4) 0.007(3) -0.006(3) 0.001(3)
O8 0.009(3) 0.007(4) 0.022(3) 0.002(3) -0.004(3) -0.005(3)
O6 0.0142(19) 0.011(2) 0.0100(17) 0.0011(18) -0.0023(14) -0.0008(19)
O3 0.024(4) 0.024(5) 0.005(3) -0.005(4) 0.002(3) -0.007(4)
O12 0.010(3) 0.004(4) 0.030(3) 0.001(3) 0.003(3) 0.000(3)
O7 0.022(4) 0.014(5) 0.010(3) -0.002(3) -0.005(3) 0.008(3)
O13 0.012(2) 0.005(3) 0.009(2) -0.004(2) -0.0004(18) 0.002(2)
O4 0.0142(19) 0.011(2) 0.0100(17) 0.0011(18) -0.0023(14) -0.0008(19)
O10 0.028(4) 0.008(5) 0.027(4) -0.002(4) 0.001(3) 0.011(4)
Rb3 0.089(6) 0.039(5) 0.048(3) 0.000 0.019(6) 0.000
O14 0.089(6) 0.039(5) 0.048(3) 0.000 0.019(6) 0.000

loop_
_atom_type_symbol
_atom_type_description
_atom_type_scat_dispersion_real
_atom_type_scat_dispersion_imag
_atom_type_scat_source
B B 0.0013 0.0007 'International Tables Vol C Tables 4.2.6.8 and 6.1.1.4'
O O 0.0106 0.0060 'International Tables Vol C Tables 4.2.6.8 and 6.1.1.4'
P P 0.1023 0.0942 'International Tables Vol C Tables 4.2.6.8 and 6.1.1.4'
Mn Mn 0.3368 0.7283 'International Tables Vol C Tables 4.2.6.8 and 6.1.1.4'
Rb Rb -0.9393 2.9676 'International Tables Vol C Tables 4.2.6.8 and 6.1.1.4'
H H 0.0000 0.0000 'International Tables Vol C Tables 4.2.6.8 and 6.1.1.4'

loop_
_geom_angle_atom_site_label_1
_geom_angle_atom_site_label_2
_geom_angle_atom_site_label_3
_geom_angle
_geom_angle_site_symmetry_1
_geom_angle_site_symmetry_3
O6 Mn1 O12 95.1(2) . 3_556
O6 Mn1 O8 92.9(2) . .
O12 Mn1 O8 114.2(2) 3_556 .
O6 Mn1 O3 176.7(2) . 8_566
O12 Mn1 O3 88.2(2) 3_556 8_566
O8 Mn1 O3 85.9(2) . 8_566
O6 Mn1 O13 90.3(2) . .
O12 Mn1 O13 160.6(2) 3_556 .
O8 Mn1 O13 84.0(2) . .
O3 Mn1 O13 86.6(2) 8_566 .
O6 Mn1 O12 92.2(2) . 7_665
O12 Mn1 O12 76.1(2) 3_556 7_665
O8 Mn1 O12 167.9(2) . 7_665
O3 Mn1 O12 88.5(2) 8_566 7_665
O13 Mn1 O12 85.1(2) . 7_665
O6 Mn1 Rb3 43.7(2) . 6_656
O12 Mn1 Rb3 66.90(14) 3_556 6_656
O8 Mn1 Rb3 76.01(17) . 6_656
O3 Mn1 Rb3 138.5(2) 8_566 6_656
O13 Mn1 Rb3 127.09(14) . 6_656
O12 Mn1 Rb3 114.90(16) 7_665 6_656
O6 Mn1 Rb1 131.85(19) . 2
O12 Mn1 Rb1 102.59(15) 3_556 2
O8 Mn1 Rb1 38.99(13) . 2
O3 Mn1 Rb1 47.2(2) 8_566 2
O13 Mn1 Rb1 87.36(14) . 2
O12 Mn1 Rb1 135.36(14) 7_665 2
Rb3 Mn1 Rb1 104.60(10) 6_656 2
Rb2 Rb1 O7 96.2(6) . .
Rb2 Rb1 O9 85.1(6) . 7_665
O7 Rb1 O9 93.59(15) . 7_665
Rb2 Rb1 O2 103.8(6) . 2_554
O7 Rb1 O2 145.72(18) . 2_554
O9 Rb1 O2 115.41(15) 7_665 2_554
Rb2 Rb1 O5 128.9(6) . .
O7 Rb1 O5 103.72(15) . .
O9 Rb1 O5 47.58(16) 7_665 .
O2 Rb1 O5 85.10(15) 2_554 .
Rb2 Rb1 O8 82.9(6) . 2_554
O7 Rb1 O8 106.97(15) . 2_554
O9 Rb1 O8 157.13(16) 7_665 2_554
O2 Rb1 O8 49.80(14) 2_554 2_554
O5 Rb1 O8 132.31(16) . 2_554
Rb2 Rb1 O14 37.5(7) . .
O7 Rb1 O14 59.5(4) . .
O9 Rb1 O14 80.7(4) 7_665 .
O2 Rb1 O14 139.3(4) 2_554 .
O5 Rb1 O14 126.2(4) . .
O8 Rb1 O14 100.9(4) 2_554 .
Rb2 Rb1 O1 163.6(6) . 7_655
O7 Rb1 O1 75.52(15) . 7_655
O9 Rb1 O1 109.23(14) 7_665 7_655
O2 Rb1 O1 77.75(15) 2_554 7_655
O5 Rb1 O1 67.36(15) . 7_655
O8 Rb1 O1 86.06(15) 2_554 7_655
O14 Rb1 O1 134.7(4) . 7_655
Rb2 Rb1 O3 119.1(6) . 7_655
O7 Rb1 O3 62.49(15) . 7_655
O9 Rb1 O3 146.14(14) 7_665 7_655
O2 Rb1 O3 83.39(15) 2_554 7_655
O5 Rb1 O3 111.87(17) . 7_655
O8 Rb1 O3 56.09(14) 2_554 7_655
O14 Rb1 O3 103.7(4) . 7_655
O1 Rb1 O3 44.55(13) 7_655 7_655
Rb2 Rb1 B1 103.0(6) . .
O7 Rb1 B1 109.6(2) . .
O9 Rb1 B1 25.8(2) 7_665 .
O2 Rb1 B1 92.9(2) 2_554 .
O5 Rb1 B1 25.9(2) . .
O8 Rb1 B1 142.0(2) 2_554 .
O14 Rb1 B1 106.2(5) . .
O1 Rb1 B1 93.2(2) 7_655 .
O3 Rb1 B1 137.5(2) 7_655 .
Rb2 Rb1 O11 123.9(6) . .
O7 Rb1 O11 45.47(13) . .
O9 Rb1 O11 64.02(14) 7_665 .
O2 Rb1 O11 131.22(15) 2_554 .
O5 Rb1 O11 58.25(13) . .
O8 Rb1 O11 138.39(15) 2_554 .
O14 Rb1 O11 89.5(4) . .
O1 Rb1 O11 59.75(13) 7_655 .
O3 Rb1 O11 82.33(13) 7_655 .
B1 Rb1 O11 68.6(2) . .
Rb2 Rb1 P1 88.6(5) . 2_554
O7 Rb1 P1 130.69(13) . 2_554
O9 Rb1 P1 135.71(12) 7_665 2_554
O2 Rb1 P1 25.87(10) 2_554 2_554
O5 Rb1 P1 110.88(12) . 2_554
O8 Rb1 P1 24.99(10) 2_554 2_554
O14 Rb1 P1 117.8(4) . 2_554
O1 Rb1 P1 86.41(10) 7_655 2_554
O3 Rb1 P1 72.40(9) 7_655 2_554
B1 Rb1 P1 117.01(19) . 2_554
O11 Rb1 P1 146.16(12) . 2_554
Rb1 Rb2 O14 129.8(8) . .
Rb1 Rb2 O9 77.7(5) . 7_665
O14 Rb2 O9 91.2(6) . 7_665
Rb1 Rb2 O8 80.3(6) . 2_554
O14 Rb2 O8 117.9(6) . 2_554
O9 Rb2 O8 150.6(3) 7_665 2_554
Rb1 Rb2 O7 67.5(5) . .
O14 Rb2 O7 63.3(6) . .
O9 Rb2 O7 88.1(2) 7_665 .
O8 Rb2 O7 101.1(3) 2_554 .
Rb1 Rb2 O10 141.2(7) . 8_565
O14 Rb2 O10 51.3(6) . 8_565
O9 Rb2 O10 136.5(3) 7_665 8_565
O8 Rb2 O10 71.6(2) 2_554 8_565
O7 Rb2 O10 91.9(2) . 8_565
Rb1 Rb2 O2 61.0(5) . 2_554
O14 Rb2 O2 163.0(6) . 2_554
O9 Rb2 O2 104.9(3) 7_665 2_554
O8 Rb2 O2 46.71(17) 2_554 2_554
O7 Rb2 O2 121.8(3) . 2_554
O10 Rb2 O2 111.7(3) 8_565 2_554
Rb1 Rb2 Rb3 128.1(7) . .
O14 Rb2 Rb3 7.8(6) . .
O9 Rb2 Rb3 98.3(2) 7_665 .
O8 Rb2 Rb3 110.6(3) 2_554 .
O7 Rb2 Rb3 60.66(19) . .
O10 Rb2 Rb3 46.36(16) 8_565 .
O2 Rb2 Rb3 156.7(3) 2_554 .
Rb1 Rb2 O11 150.4(7) . 8_565
O14 Rb2 O11 77.9(6) . 8_565
O9 Rb2 O11 116.5(3) 7_665 8_565
O8 Rb2 O11 76.3(2) 2_554 8_565
O7 Rb2 O11 134.7(3) . 8_565
O10 Rb2 O11 43.68(18) 8_565 8_565
O2 Rb2 O11 89.7(2) 2_554 8_565
Rb3 Rb2 O11 77.7(2) . 8_565
Rb1 Rb2 O4 156.2(7) . 7_665
O14 Rb2 O4 59.7(6) . 7_665
O9 Rb2 O4 80.6(2) 7_665 7_665
O8 Rb2 O4 116.2(2) 2_554 7_665
O7 Rb2 O4 121.4(3) . 7_665
O10 Rb2 O4 62.6(2) 8_565 7_665
O2 Rb2 O4 116.7(3) 2_554 7_665
Rb3 Rb2 O4 64.5(2) . 7_665
O11 Rb2 O4 39.98(15) 8_565 7_665
Rb1 Rb2 P1 77.2(5) . 2_554
O14 Rb2 P1 137.6(6) . 2_554
O9 Rb2 P1 129.7(3) 7_665 2_554
O8 Rb2 P1 24.11(12) 2_554 2_554
O7 Rb2 P1 120.3(3) . 2_554
O10 Rb2 P1 86.8(2) 8_565 2_554
O2 Rb2 P1 25.48(11) 2_554 2_554
Rb3 Rb2 P1 131.3(2) . 2_554
O11 Rb2 P1 73.99(17) 8_565 2_554
O4 Rb2 P1 110.5(2) 7_665 2_554
Rb1 Rb2 O5 40.1(5) . .
O14 Rb2 O5 125.8(6) . .
O9 Rb2 O5 41.01(18) 7_665 .
O8 Rb2 O5 111.1(3) 2_554 .
O7 Rb2 O5 86.7(2) . .
O10 Rb2 O5 177.1(3) 8_565 .
O2 Rb2 O5 71.14(19) 2_554 .
Rb3 Rb2 O5 130.8(2) . .
O11 Rb2 O5 137.2(3) 8_565 .
O4 Rb2 O5 116.1(3) 7_665 .
P1 Rb2 O5 96.1(2) 2_554 .
O7 Mn2 O7 95.6(3) 7_665 6_666
O7 Mn2 O3 107.4(2) 7_665 4_655
O7 Mn2 O3 100.6(2) 6_666 4_655
O7 Mn2 O3 100.6(2) 7_665 .
O7 Mn2 O3 107.4(2) 6_666 .
O3 Mn2 O3 137.9(4) 4_655 .
O7 Mn2 Rb1 88.49(17) 7_665 6_666
O7 Mn2 Rb1 47.65(15) 6_666 6_666
O3 Mn2 Rb1 58.11(19) 4_655 6_666
O3 Mn2 Rb1 154.56(15) . 6_666
O7 Mn2 Rb1 47.65(15) 7_665 7_665
O7 Mn2 Rb1 88.49(17) 6_666 7_665
O3 Mn2 Rb1 154.56(15) 4_655 7_665
O3 Mn2 Rb1 58.11(19) . 7_665
Rb1 Mn2 Rb1 117.16(8) 6_666 7_665
O7 Mn2 Rb2 76.83(19) 7_665 6_666
O7 Mn2 Rb2 47.47(18) 6_666 6_666
O3 Mn2 Rb2 65.8(2) 4_655 6_666
O3 Mn2 Rb2 153.3(2) . 6_666
Rb1 Mn2 Rb2 12.10(11) 6_666 6_666
Rb1 Mn2 Rb2 106.03(13) 7_665 6_666
O7 Mn2 Rb2 47.47(18) 7_665 7_665
O7 Mn2 Rb2 76.83(19) 6_666 7_665
O3 Mn2 Rb2 153.3(2) 4_655 7_665
O3 Mn2 Rb2 65.8(2) . 7_665
Rb1 Mn2 Rb2 106.03(13) 6_666 7_665
Rb1 Mn2 Rb2 12.10(11) 7_665 7_665
Rb2 Mn2 Rb2 95.4(2) 6_666 7_665
O7 Mn2 Rb3 47.81(17) 7_665 6_666
O7 Mn2 Rb3 47.81(17) 6_666 6_666
O3 Mn2 Rb3 111.1(2) 4_655 6_666
O3 Mn2 Rb3 111.1(2) . 6_666
Rb1 Mn2 Rb3 58.58(4) 6_666 6_666
Rb1 Mn2 Rb3 58.58(4) 7_665 6_666
Rb2 Mn2 Rb3 47.70(11) 6_666 6_666
Rb2 Mn2 Rb3 47.70(11) 7_665 6_666
O8 P1 O2 110.3(3) . .
O8 P1 O9 111.2(4) . .
O2 P1 O9 105.9(3) . .
O8 P1 O5 113.6(4) . .
O2 P1 O5 110.0(3) . .
O9 P1 O5 105.5(3) . .
O8 P1 Rb1 57.9(2) . 2
O2 P1 Rb1 55.7(2) . 2
O9 P1 Rb1 107.0(2) . 2
O5 P1 Rb1 147.1(3) . 2
O8 P1 Rb2 55.5(3) . 2
O2 P1 Rb2 64.8(2) . 2
O9 P1 Rb2 94.5(3) . 2
O5 P1 Rb2 159.9(3) . 2
Rb1 P1 Rb2 14.18(12) 2 2
O8 P1 Rb2 89.0(3) . 7_655
O2 P1 Rb2 143.3(3) . 7_655
O9 P1 Rb2 37.5(2) . 7_655
O5 P1 Rb2 88.4(2) . 7_655
Rb1 P1 Rb2 121.07(13) 2 7_655
Rb2 P1 Rb2 107.06(11) 2 7_655
O7 P3 O12 110.7(3) . .
O7 P3 O11 110.1(3) . .
O12 P3 O11 110.2(3) . .
O7 P3 O10 110.6(4) . .
O12 P3 O10 108.8(4) . .
O11 P3 O10 106.4(4) . .
O7 P3 Rb3 139.9(3) . 5_566
O12 P3 Rb3 79.7(2) . 5_566
O11 P3 Rb3 101.3(2) . 5_566
O10 P3 Rb3 34.1(3) . 5_566
O7 P3 Rb1 44.7(2) . .
O12 P3 Rb1 129.3(2) . .
O11 P3 Rb1 65.4(2) . .
O10 P3 Rb1 121.0(3) . .
Rb3 P3 Rb1 150.22(14) 5_566 .
O7 P3 Rb2 127.6(3) . 8_566
O12 P3 Rb2 121.3(3) . 8_566
O11 P3 Rb2 58.8(3) . 8_566
O10 P3 Rb2 47.7(3) . 8_566
Rb3 P3 Rb2 52.43(13) 5_566 8_566
Rb1 P3 Rb2 99.89(13) . 8_566
O6 P2 O3 109.6(3) . .
O6 P2 O4 110.4(4) . .
O3 P2 O4 109.7(3) . .
O6 P2 O1 111.2(3) . .
O3 P2 O1 107.2(4) . .
O4 P2 O1 108.8(3) . .
O6 P2 Rb3 42.6(2) . 6_656
O3 P2 Rb3 105.8(3) . 6_656
O4 P2 Rb3 72.5(2) . 6_656
O1 P2 Rb3 144.0(2) . 6_656
O6 P2 Rb1 122.7(3) . 7_665
O3 P2 Rb1 54.1(3) . 7_665
O4 P2 Rb1 127.0(2) . 7_665
O1 P2 Rb1 53.3(2) . 7_665
Rb3 P2 Rb1 153.96(10) 6_656 7_665
O13 B2 O4 111.4(8) 7_655 2
O13 B2 O2 111.1(7) 7_655 .
O4 B2 O2 108.3(7) 2 .
O13 B2 O11 110.9(7) 7_655 .
O4 B2 O11 107.5(7) 2 .
O2 B2 O11 107.4(8) . .
O13 B1 O9 113.5(8) . 7_665
O13 B1 O5 110.1(8) . .
O9 B1 O5 107.1(8) 7_665 .
O13 B1 O1 113.7(8) . .
O9 B1 O1 105.3(7) 7_665 .
O5 B1 O1 106.7(8) . .
O13 B1 Rb1 162.5(7) . .
O9 B1 Rb1 58.9(4) 7_665 .
O5 B1 Rb1 61.9(5) . .
O1 B1 Rb1 83.8(5) . .
O13 B1 Rb2 163.3(6) . .
O9 B1 Rb2 50.3(4) 7_665 .
O5 B1 Rb2 75.4(5) . .
O1 B1 Rb2 78.3(4) . .
Rb1 B1 Rb2 13.50(14) . .
B1 O5 P1 129.0(6) . .
B1 O5 Rb1 92.1(5) . .
P1 O5 Rb1 133.1(3) . .
B1 O5 Rb2 81.2(5) . .
P1 O5 Rb2 143.0(3) . .
Rb1 O5 Rb2 10.97(15) . .
B1 O1 P2 124.4(6) . .
B1 O1 Rb1 123.3(5) . 7_665
P2 O1 Rb1 104.2(2) . 7_665
B1 O1 Rb1 71.4(5) . .
P2 O1 Rb1 114.4(2) . .
Rb1 O1 Rb1 115.64(14) 7_665 .
B2 O2 P1 121.4(5) . .
B2 O2 Rb1 123.6(5) . 2
P1 O2 Rb1 98.4(3) . 2
B2 O2 Rb2 120.1(5) . 2
P1 O2 Rb2 89.7(3) . 2
Rb1 O2 Rb2 15.24(14) 2 2
B1 O9 P1 124.6(6) 7_655 .
B1 O9 Rb1 95.3(5) 7_655 7_655
P1 O9 Rb1 139.0(3) . 7_655
B1 O9 Rb2 107.1(5) 7_655 7_655
P1 O9 Rb2 124.0(3) . 7_655
Rb1 O9 Rb2 17.23(16) 7_655 7_655
B2 O11 P3 126.8(6) . .
B2 O11 Rb1 126.1(5) . .
P3 O11 Rb1 90.5(2) . .
B2 O11 Rb2 94.2(5) . 8_566
P3 O11 Rb2 98.9(3) . 8_566
Rb1 O11 Rb2 119.4(2) . 8_566
P1 O8 Mn1 122.5(4) . .
P1 O8 Rb1 97.1(3) . 2
Mn1 O8 Rb1 114.1(2) . 2
P1 O8 Rb2 100.3(3) . 2
Mn1 O8 Rb2 123.4(3) . 2
Rb1 O8 Rb2 16.86(15) 2 2
P2 O6 Mn1 132.0(3) . .
P2 O6 Rb3 116.9(3) . 6_656
Mn1 O6 Rb3 106.3(2) . 6_656
P2 O3 Mn2 112.1(3) . .
P2 O3 Mn1 124.9(4) . 8_565
Mn2 O3 Mn1 115.4(2) . 8_565
P2 O3 Rb1 103.8(3) . 7_665
Mn2 O3 Rb1 88.8(2) . 7_665
Mn1 O3 Rb1 103.5(2) 8_565 7_665
P3 O12 Mn1 125.3(3) . 3_456
P3 O12 Mn1 129.5(3) . 7_655
Mn1 O12 Mn1 103.9(2) 3_456 7_655
P3 O7 Mn2 118.7(4) . 6_556
P3 O7 Rb1 113.8(3) . .
Mn2 O7 Rb1 100.37(19) 6_556 .
P3 O7 Rb2 123.7(3) . .
Mn2 O7 Rb2 103.1(2) 6_556 .
Rb1 O7 Rb2 16.31(15) . .
P3 O7 Rb3 129.3(3) . .
Mn2 O7 Rb3 104.5(2) 6_556 .
Rb1 O7 Rb3 80.52(14) . .
Rb2 O7 Rb3 64.21(19) . .
B1 O13 B2 121.9(7) . 7_665
B1 O13 Mn1 114.5(5) . .
B2 O13 Mn1 116.5(5) 7_665 .
B2 O4 P2 139.3(6) 2_554 .
B2 O4 Rb2 92.9(5) 2_554 7_655
P2 O4 Rb2 127.8(3) . 7_655
P3 O10 Rb3 126.3(5) . 5_566
P3 O10 Rb2 110.9(3) . 8_566
Rb3 O10 Rb2 72.1(2) 5_566 8_566
P3 O10 H1 120(10) . .
Rb3 O10 H1 114(10) 5_566 .
Rb2 O10 H1 85(8) 8_566 .
O14 Rb3 O14 155(3) 4 .
O14 Rb3 O10 73.3(12) 4 5_566
O14 Rb3 O10 102.8(12) . 5_566
O14 Rb3 O10 102.8(12) 4 8_565
O14 Rb3 O10 73.3(12) . 8_565
O10 Rb3 O10 162.7(5) 5_566 8_565
O14 Rb3 O6 132.2(15) 4 7_665
O14 Rb3 O6 71.9(14) . 7_665
O10 Rb3 O6 89.8(2) 5_566 7_665
O10 Rb3 O6 104.5(2) 8_565 7_665
O14 Rb3 O6 71.9(14) 4 6_566
O14 Rb3 O6 132.2(15) . 6_566
O10 Rb3 O6 104.5(2) 5_566 6_566
O10 Rb3 O6 89.8(2) 8_565 6_566
O6 Rb3 O6 69.7(3) 7_665 6_566
O14 Rb3 O7 94.3(15) 4 .
O14 Rb3 O7 62.3(14) . .
O10 Rb3 O7 65.3(2) 5_566 .
O10 Rb3 O7 98.7(3) 8_565 .
O6 Rb3 O7 119.09(14) 7_665 .
O6 Rb3 O7 165.21(16) 6_566 .
O14 Rb3 O7 62.3(14) 4 4
O14 Rb3 O7 94.3(15) . 4
O10 Rb3 O7 98.7(3) 5_566 4
O10 Rb3 O7 65.4(2) 8_565 4
O6 Rb3 O7 165.21(16) 7_665 4
O6 Rb3 O7 119.09(14) 6_566 4
O7 Rb3 O7 55.4(2) . 4
O14 Rb3 Rb2 138.5(16) 4 .
O14 Rb3 Rb2 18.4(14) . .
O10 Rb3 Rb2 109.9(2) 5_566 .
O10 Rb3 Rb2 61.5(2) 8_565 .
O6 Rb3 Rb2 89.24(18) 7_665 .
O6 Rb3 Rb2 139.4(2) 6_566 .
O7 Rb3 Rb2 55.13(19) . .
O7 Rb3 Rb2 76.5(2) 4 .
O14 Rb3 Rb2 18.4(14) 4 4
O14 Rb3 Rb2 138.5(16) . 4
O10 Rb3 Rb2 61.5(2) 5_566 4
O10 Rb3 Rb2 109.9(2) 8_565 4
O6 Rb3 Rb2 139.4(2) 7_665 4
O6 Rb3 Rb2 89.24(18) 6_566 4
O7 Rb3 Rb2 76.5(2) . 4
O7 Rb3 Rb2 55.13(19) 4 4
Rb2 Rb3 Rb2 125.9(4) . 4
O14 Rb3 P3 73.6(12) 4 5_566
O14 Rb3 P3 111.3(12) . 5_566
O10 Rb3 P3 19.57(19) 5_566 5_566
O10 Rb3 P3 175.32(18) 8_565 5_566
O6 Rb3 P3 76.51(14) 7_665 5_566
O6 Rb3 P3 86.32(15) 6_566 5_566
O7 Rb3 P3 84.61(12) . 5_566
O7 Rb3 P3 114.52(16) 4 5_566
Rb2 Rb3 P3 123.15(13) . 5_566
Rb2 Rb3 P3 67.54(13) 4 5_566
O14 Rb3 P3 111.3(12) 4 8_565
O14 Rb3 P3 73.5(12) . 8_565
O10 Rb3 P3 175.32(18) 5_566 8_565
O10 Rb3 P3 19.57(19) 8_565 8_565
O6 Rb3 P3 86.32(15) 7_665 8_565
O6 Rb3 P3 76.51(14) 6_566 8_565
O7 Rb3 P3 114.52(16) . 8_565
O7 Rb3 P3 84.61(12) 4 8_565
Rb2 Rb3 P3 67.54(13) . 8_565
Rb2 Rb3 P3 123.15(13) 4 8_565
P3 Rb3 P3 159.1(3) 5_566 8_565
Rb3 O14 Rb2 153.8(19) . .
Rb3 O14 Rb1 149.3(19) . .
Rb2 O14 Rb1 12.7(2) . .

loop_
_geom_bond_atom_site_label_1
_geom_bond_atom_site_label_2
_geom_bond_distance
_geom_bond_site_symmetry_2
Mn1 O6 2.117(4) .
Mn1 O12 2.156(5) 3_556
Mn1 O8 2.157(6) .
Mn1 O3 2.189(4) 8_566
Mn1 O13 2.214(5) .
Mn1 O12 2.259(6) 7_665
Mn1 Rb3 4.067(5) 6_656
Mn1 Rb1 4.346(2) 2
Rb1 Rb2 0.881(8) .
Rb1 O7 2.900(6) .
Rb1 O9 2.906(5) 7_665
Rb1 O2 2.931(5) 2_554
Rb1 O5 2.985(5) .
Rb1 O8 2.995(5) 2_554
Rb1 O14 3.09(2) .
Rb1 O1 3.248(6) 7_655
Rb1 O3 3.278(7) 7_655
Rb1 B1 3.380(11) .
Rb1 O11 3.427(5) .
Rb1 P1 3.509(3) 2_554
Rb2 O14 2.45(2) .
Rb2 O9 2.964(9) 7_665
Rb2 O8 3.015(9) 2_554
Rb2 O7 3.120(10) .
Rb2 O10 3.163(10) 8_565
Rb2 O2 3.256(9) 2_554
Rb2 Rb3 3.424(9) .
Rb2 O11 3.455(9) 8_565
Rb2 O4 3.499(10) 7_665
Rb2 P1 3.598(8) 2_554
Rb2 O5 3.604(9) .
Mn2 O7 2.079(6) 7_665
Mn2 O7 2.079(6) 6_666
Mn2 O3 2.107(5) 4_655
Mn2 O3 2.107(5) .
Mn2 Rb1 3.860(2) 6_666
Mn2 Rb1 3.860(2) 7_665
Mn2 Rb2 4.123(9) 6_666
Mn2 Rb2 4.123(9) 7_665
Mn2 Rb3 4.332(8) 6_666
P1 O8 1.494(5) .
P1 O2 1.548(5) .
P1 O9 1.548(6) .
P1 O5 1.554(6) .
P1 Rb1 3.509(3) 2
P1 Rb2 3.598(8) 2
P1 Rb2 4.039(8) 7_655
P3 O7 1.505(5) .
P3 O12 1.531(6) .
P3 O11 1.537(6) .
P3 O10 1.556(7) .
P3 Rb3 3.742(3) 5_566
P3 Rb2 3.992(8) 8_566
P2 O6 1.510(5) .
P2 O3 1.522(7) .
P2 O4 1.547(6) .
P2 O1 1.551(5) .
P2 Rb3 3.855(6) 6_656
P2 Rb1 3.929(3) 7_665
B2 O13 1.445(11) 7_655
B2 O4 1.463(10) 2
B2 O2 1.485(11) .
B2 O11 1.486(11) .
B1 O13 1.444(11) .
B1 O9 1.476(11) 7_665
B1 O5 1.480(12) .
B1 O1 1.491(11) .
O1 Rb1 3.248(6) 7_665
O2 Rb1 2.931(5) 2
O2 Rb2 3.256(9) 2
O9 B1 1.476(11) 7_655
O9 Rb1 2.906(5) 7_655
O9 Rb2 2.964(9) 7_655
O11 Rb2 3.455(9) 8_566
O8 Rb1 2.995(5) 2
O8 Rb2 3.015(9) 2
O6 Rb3 2.929(9) 6_656
O3 Mn1 2.189(4) 8_565
O3 Rb1 3.278(7) 7_665
O12 Mn1 2.156(5) 3_456
O12 Mn1 2.259(6) 7_655
O7 Mn2 2.079(6) 6_556
O7 Rb3 3.315(9) .
O13 B2 1.445(11) 7_665
O4 B2 1.463(10) 2_554
O4 Rb2 3.499(10) 7_655
O10 Rb3 2.604(6) 5_566
O10 Rb2 3.163(10) 8_566
O10 H1 0.845(16) .
Rb3 O14 1.054(19) 4
Rb3 O14 1.054(19) .
Rb3 O10 2.604(6) 5_566
Rb3 O10 2.604(6) 8_565
Rb3 O6 2.929(9) 7_665
Rb3 O6 2.929(9) 6_566
Rb3 O7 3.315(9) 4
Rb3 Rb2 3.424(9) 4
Rb3 P3 3.742(3) 5_566
Rb3 P3 3.742(3) 8_565

loop_
_geom_hbond_atom_site_label_D
_geom_hbond_atom_site_label_H
_geom_hbond_atom_site_label_A
_geom_hbond_distance_DH
_geom_hbond_distance_HA
_geom_hbond_distance_DA
_geom_hbond_angle_DHA
_geom_hbond_site_symmetry_A
O10 H1 O10 0.845(16) 1.87(7) 2.566(15) 139(10) 5_566
